data_7115735
loop_
_publ_author_name
'Louise E. Karagiannidis'
'Cally J. E. Haynes'
'Katie J. Holder'
'Isabelle L. Kirby'
'Stephen J. Moore'
'Neil J. Wells'
'Philip A. Gale'

_publ_section_title
;
 Highly effective yet simple transmembrane anion transporters based upon
 ortho-phenylenediamine bis-ureas
;
_journal_name_full Chem.Commun.
_journal_page_first 12050
_journal_paper_doi 10.1039/C4cc05519E
_journal_volume 50
_journal_year 2014
_chemical_compound_source 'Louise Karaagiannidis'
_chemical_formula_moiety '2(C20 H16 F10 N4 O2 S2), 2(C16 H36 N), C2 H6 O S, 2(Cl)'
_chemical_formula_sum 'C74 H110 Cl2 F20 N10 O5 S5'
_chemical_formula_weight 1830.92
_chemical_name_systematic
;
 ?
;
_space_group_IT_number 2
_symmetry_cell_setting triclinic
_symmetry_space_group_name_Hall '-P 1'
_symmetry_space_group_name_H-M 'P -1'
_atom_sites_solution_hydrogens geom
_atom_sites_solution_primary direct
_atom_sites_solution_secondary difmap
_audit_creation_method SHELXL-97
_cell_angle_alpha 71.341(5)
_cell_angle_beta 69.884(5)
_cell_angle_gamma 67.950(5)
_cell_formula_units_Z 2
_cell_length_a 15.6225(11)
_cell_length_b 17.6830(12)
_cell_length_c 18.4051(13)
_cell_measurement_reflns_used 29772
_cell_measurement_temperature 100(2)
_cell_measurement_theta_max 27.5
_cell_measurement_theta_min 2.8
_cell_volume 4317.4(6)
_computing_cell_refinement
;
CrystalClear-SM Expert 2.0 r7 (Rigaku, 2011)
;
_computing_data_collection
;
CrystalClear-SM Expert 2.0 r7 (Rigaku, 2011)
;
_computing_data_reduction
;
CrystalClear-SM Expert 2.0 r7 (Rigaku, 2011)
;
_computing_publication_material 'WINGX (Farrugia, 1998)'
_computing_structure_refinement 'SHELXL-97 (Sheldrick, 2008)'
_computing_structure_solution 'SHELXS-97 (Sheldrick, 1997)'
_diffrn_ambient_temperature 100(2)
_diffrn_detector 'CCD plate'
_diffrn_detector_area_resol_mean 28.5714
_diffrn_detector_type 'Rigaku HG Saturn724+ (2x2 bin mode)'
_diffrn_measured_fraction_theta_full 0.986
_diffrn_measured_fraction_theta_max 0.986
_diffrn_measurement_device 'four-circle \k diffractometer'
_diffrn_measurement_device_type 'Rigaku AFC12 (Right)'
_diffrn_measurement_method 'profile data from \w-scans'
_diffrn_measurement_specimen_support 'MiTeGen MicroMesh'
_diffrn_radiation_collimation 'Confocal mirrors, HF Varimax '
_diffrn_radiation_type MoK\a
_diffrn_radiation_wavelength 0.71075
_diffrn_reflns_av_R_equivalents 0.0602
_diffrn_reflns_av_sigmaI/netI 0.1008
_diffrn_reflns_limit_h_max 16
_diffrn_reflns_limit_h_min -18
_diffrn_reflns_limit_k_max 21
_diffrn_reflns_limit_k_min -19
_diffrn_reflns_limit_l_max 21
_diffrn_reflns_limit_l_min -21
_diffrn_reflns_number 32098
_diffrn_reflns_theta_full 25.03
_diffrn_reflns_theta_max 25.03
_diffrn_reflns_theta_min 2.96
_diffrn_source 'Rotating Anode'
_diffrn_source_current 55.0
_diffrn_source_power 2.475
_diffrn_source_voltage 45.0
_exptl_absorpt_coefficient_mu 0.293
_exptl_absorpt_correction_T_max 0.9942
_exptl_absorpt_correction_T_min 0.9657
_exptl_absorpt_correction_type multi-scan
_exptl_absorpt_process_details
;
Jacobson, R. (1998). REQAB. Private communication to the 
Rigaku Corporation, Tokyo, Japan.
;
_exptl_crystal_colour colourless
_exptl_crystal_density_diffrn 1.408
_exptl_crystal_density_method 'not measured'
_exptl_crystal_description plate
_exptl_crystal_F_000 1916
_exptl_crystal_size_max 0.12
_exptl_crystal_size_mid 0.11
_exptl_crystal_size_min 0.02
_refine_diff_density_max 0.364
_refine_diff_density_min -0.444
_refine_diff_density_rms 0.069
_refine_ls_extinction_method none
_refine_ls_goodness_of_fit_ref 0.988
_refine_ls_hydrogen_treatment constr
_refine_ls_matrix_type full
_refine_ls_number_parameters 1062
_refine_ls_number_reflns 15037
_refine_ls_number_restraints 18
_refine_ls_restrained_S_all 0.991
_refine_ls_R_factor_all 0.1205
_refine_ls_R_factor_gt 0.0581
_refine_ls_shift/su_max 0.000
_refine_ls_shift/su_mean 0.000
_refine_ls_structure_factor_coef Fsqd
_refine_ls_weighting_details 'calc w=1/[\s^2^(Fo^2^)+(0.0458P)^2^+3.8986P] where P=(Fo^2^+2Fc^2^)/3'
_refine_ls_weighting_scheme calc
_refine_ls_wR_factor_gt 0.1090
_refine_ls_wR_factor_ref 0.1361
_reflns_number_gt 9020
_reflns_number_total 15037
_reflns_threshold_expression >2\s(I)
_cod_data_source_file c4cc05519e2.cif
_cod_data_source_block shelxa_1
_cod_original_cell_volume 4317.4(5)
_cod_database_code 7115735

loop_
_symmetry_equiv_pos_as_xyz
'x, y, z'
'-x, -y, -z'

loop_
_atom_site_label
_atom_site_type_symbol
_atom_site_fract_x
_atom_site_fract_y
_atom_site_fract_z
_atom_site_U_iso_or_equiv
_atom_site_adp_type
_atom_site_occupancy
_atom_site_symmetry_multiplicity
_atom_site_calc_flag
_atom_site_refinement_flags
_atom_site_disorder_assembly
_atom_site_disorder_group
C1 C 0.1774(3) 0.0585(3) 0.5032(2) 0.0272(10) Uani 1 1 d . . .
C2 C 0.2572(3) -0.0007(3) 0.5251(3) 0.0368(11) Uani 1 1 d . . .
H2 H 0.2789 -0.0541 0.5126 0.044 Uiso 1 1 calc R . .
C3 C 0.3061(4) 0.0168(3) 0.5649(3) 0.0466(13) Uani 1 1 d . . .
H3 H 0.3607 -0.0244 0.5798 0.056 Uiso 1 1 calc R . .
C4 C 0.2748(4) 0.0946(3) 0.5827(3) 0.0448(13) Uani 1 1 d . . .
H4 H 0.3090 0.1075 0.6087 0.054 Uiso 1 1 calc R . .
C5 C 0.1944(3) 0.1533(3) 0.5629(2) 0.0332(11) Uani 1 1 d . . .
H5 H 0.1733 0.2064 0.5756 0.040 Uiso 1 1 calc R . .
C6 C 0.1429(3) 0.1365(3) 0.5244(2) 0.0271(10) Uani 1 1 d . . .
C7 C 0.0273(3) 0.2761(3) 0.4979(2) 0.0263(10) Uani 1 1 d . . .
C8 C 0.1020(3) 0.0756(2) 0.3987(2) 0.0234(9) Uani 1 1 d . . .
C9 C -0.1206(3) 0.3949(3) 0.4795(2) 0.0269(10) Uani 1 1 d . . .
C10 C -0.0909(3) 0.4601(3) 0.4812(2) 0.0277(10) Uani 1 1 d . . .
H10 H -0.0298 0.4487 0.4889 0.033 Uiso 1 1 calc R . .
C11 C -0.1518(3) 0.5409(3) 0.4716(2) 0.0275(10) Uani 1 1 d . . .
H11 H -0.1327 0.5852 0.4733 0.033 Uiso 1 1 calc R . .
C12 C -0.2405(3) 0.5577(2) 0.4594(2) 0.0257(10) Uani 1 1 d . . .
C13 C -0.2697(3) 0.4934(3) 0.4576(2) 0.0287(10) Uani 1 1 d . . .
H13 H -0.3308 0.5049 0.4499 0.034 Uiso 1 1 calc R . .
C14 C -0.2096(3) 0.4129(3) 0.4671(2) 0.0284(10) Uani 1 1 d . . .
H14 H -0.2292 0.3690 0.4652 0.034 Uiso 1 1 calc R . .
C15 C 0.0118(3) 0.0624(2) 0.3170(2) 0.0224(9) Uani 1 1 d . . .
C16 C 0.0082(3) 0.1377(3) 0.2615(2) 0.0283(10) Uani 1 1 d . . .
H16 H 0.0441 0.1714 0.2602 0.034 Uiso 1 1 calc R . .
C17 C -0.0469(3) 0.1640(3) 0.2081(2) 0.0290(10) Uani 1 1 d . . .
H17 H -0.0488 0.2157 0.1706 0.035 Uiso 1 1 calc R . .
C18 C -0.0994(3) 0.1153(3) 0.2092(2) 0.0269(10) Uani 1 1 d . . .
C19 C -0.0952(3) 0.0394(3) 0.2631(2) 0.0286(10) Uani 1 1 d . . .
H19 H -0.1307 0.0056 0.2639 0.034 Uiso 1 1 calc R . .
C20 C -0.0393(3) 0.0130(2) 0.3156(2) 0.0263(10) Uani 1 1 d . . .
H20 H -0.0354 -0.0398 0.3515 0.032 Uiso 1 1 calc R . .
C21 C 0.5564(3) 0.5556(2) 0.1272(2) 0.0221(9) Uani 1 1 d . . .
C22 C 0.5797(3) 0.6320(2) 0.0951(2) 0.0205(9) Uani 1 1 d . . .
C23 C 0.6399(3) 0.6465(2) 0.1264(2) 0.0251(10) Uani 1 1 d . . .
H23 H 0.6552 0.6977 0.1063 0.030 Uiso 1 1 calc R . .
C24 C 0.6777(3) 0.5874(3) 0.1861(2) 0.0282(10) Uani 1 1 d . . .
H24 H 0.7185 0.5985 0.2070 0.034 Uiso 1 1 calc R . .
C25 C 0.6569(3) 0.5114(3) 0.2164(2) 0.0309(10) Uani 1 1 d . . .
H25 H 0.6838 0.4706 0.2571 0.037 Uiso 1 1 calc R . .
C26 C 0.5962(3) 0.4966(2) 0.1859(2) 0.0267(10) Uani 1 1 d . . .
H26 H 0.5819 0.4449 0.2060 0.032 Uiso 1 1 calc R . .
C27 C 0.5159(3) 0.7722(2) 0.0172(2) 0.0224(9) Uani 1 1 d . . .
C28 C 0.4059(3) 0.5822(2) 0.0934(2) 0.0229(9) Uani 1 1 d . . .
C29 C 0.4459(3) 0.8930(2) -0.0824(2) 0.0212(9) Uani 1 1 d . . .
C30 C 0.4008(3) 0.9131(2) -0.1426(2) 0.0231(9) Uani 1 1 d . . .
H30 H 0.3986 0.8695 -0.1608 0.028 Uiso 1 1 calc R . .
C31 C 0.3595(3) 0.9948(3) -0.1758(2) 0.0267(10) Uani 1 1 d . . .
H31 H 0.3278 1.0074 -0.2160 0.032 Uiso 1 1 calc R . .
C32 C 0.3643(3) 1.0591(2) -0.1505(2) 0.0239(9) Uani 1 1 d . . .
C33 C 0.4122(3) 1.0404(2) -0.0931(2) 0.0232(9) Uani 1 1 d . . .
H33 H 0.4169 1.0844 -0.0771 0.028 Uiso 1 1 calc R . .
C34 C 0.4533(3) 0.9581(2) -0.0590(2) 0.0217(9) Uani 1 1 d . . .
H34 H 0.4863 0.9456 -0.0199 0.026 Uiso 1 1 calc R . .
C35 C 0.2720(3) 0.5706(2) 0.0571(2) 0.0209(9) Uani 1 1 d . . .
C36 C 0.2475(3) 0.5206(2) 0.0261(2) 0.0227(9) Uani 1 1 d . . .
H36 H 0.2942 0.4710 0.0122 0.027 Uiso 1 1 calc R . .
C37 C 0.1583(3) 0.5416(2) 0.0155(2) 0.0243(9) Uani 1 1 d . . .
H37 H 0.1436 0.5072 -0.0060 0.029 Uiso 1 1 calc R . .
C38 C 0.0890(3) 0.6140(2) 0.0364(2) 0.0249(9) Uani 1 1 d . . .
C39 C 0.1127(3) 0.6647(2) 0.0658(2) 0.0271(10) Uani 1 1 d . . .
H39 H 0.0661 0.7146 0.0790 0.033 Uiso 1 1 calc R . .
C40 C 0.2025(3) 0.6437(2) 0.0759(2) 0.0242(9) Uani 1 1 d . . .
H40 H 0.2174 0.6793 0.0959 0.029 Uiso 1 1 calc R . .
C50 C 0.2652(3) 0.8642(2) 0.1394(2) 0.0251(10) Uani 1 1 d . . .
H50A H 0.3260 0.8775 0.1105 0.030 Uiso 1 1 calc R . .
H50B H 0.2656 0.8179 0.1199 0.030 Uiso 1 1 calc R . .
C51 C 0.1834(3) 0.9403(2) 0.1190(2) 0.0263(10) Uani 1 1 d . . .
H51A H 0.1220 0.9286 0.1493 0.032 Uiso 1 1 calc R . .
H51B H 0.1850 0.9882 0.1346 0.032 Uiso 1 1 calc R . .
C52 C 0.1894(3) 0.9628(3) 0.0313(2) 0.0347(11) Uani 1 1 d . . .
H52A H 0.1893 0.9142 0.0157 0.042 Uiso 1 1 calc R . .
H52B H 0.2505 0.9751 0.0013 0.042 Uiso 1 1 calc R . .
C53 C 0.1074(3) 1.0378(3) 0.0092(3) 0.0358(11) Uani 1 1 d . . .
H53A H 0.1137 1.0490 -0.0478 0.054 Uiso 1 1 calc R . .
H53B H 0.1088 1.0867 0.0223 0.054 Uiso 1 1 calc R . .
H53C H 0.0467 1.0260 0.0388 0.054 Uiso 1 1 calc R . .
C55 C 0.1692(3) 0.8148(2) 0.2753(2) 0.0256(10) Uani 1 1 d . . .
H55A H 0.1173 0.8684 0.2764 0.031 Uiso 1 1 calc R . .
H55B H 0.1738 0.7881 0.3306 0.031 Uiso 1 1 calc R . .
C56 C 0.1415(3) 0.7584(3) 0.2452(2) 0.0285(10) Uani 1 1 d . . .
H56A H 0.1251 0.7884 0.1939 0.034 Uiso 1 1 calc R . .
H56B H 0.1960 0.7077 0.2365 0.034 Uiso 1 1 calc R . .
C57 C 0.0559(3) 0.7337(3) 0.3059(2) 0.0329(11) Uani 1 1 d . . .
H57A H 0.0763 0.6956 0.3536 0.039 Uiso 1 1 calc R . .
H57B H 0.0066 0.7844 0.3219 0.039 Uiso 1 1 calc R . .
C58 C 0.0120(3) 0.6908(3) 0.2749(3) 0.0428(12) Uani 1 1 d . . .
H58A H -0.0422 0.6762 0.3165 0.064 Uiso 1 1 calc R . .
H58B H 0.0600 0.6398 0.2599 0.064 Uiso 1 1 calc R . .
H58C H -0.0101 0.7286 0.2285 0.064 Uiso 1 1 calc R . .
C59 C 0.3470(3) 0.7549(2) 0.2357(2) 0.0264(10) Uani 1 1 d . . .
H59A H 0.3451 0.7159 0.2082 0.032 Uiso 1 1 calc R . .
H59B H 0.4065 0.7706 0.2078 0.032 Uiso 1 1 calc R . .
C60 C 0.3525(3) 0.7080(2) 0.3201(2) 0.0286(10) Uani 1 1 d . . .
H60A H 0.3357 0.7483 0.3534 0.034 Uiso 1 1 calc R . .
H60B H 0.3067 0.6750 0.3432 0.034 Uiso 1 1 calc R . .
C61 C 0.4536(3) 0.6502(2) 0.3183(2) 0.0286(10) Uani 1 1 d . . .
H61A H 0.4963 0.6843 0.3073 0.034 Uiso 1 1 calc R . .
H61B H 0.4757 0.6212 0.2743 0.034 Uiso 1 1 calc R . .
C62 C 0.4625(3) 0.5848(3) 0.3953(2) 0.0342(11) Uani 1 1 d . . .
H62A H 0.5290 0.5495 0.3900 0.051 Uiso 1 1 calc R . .
H62B H 0.4214 0.5500 0.4063 0.051 Uiso 1 1 calc R . .
H62C H 0.4429 0.6129 0.4390 0.051 Uiso 1 1 calc R . .
C63 C 0.2689(3) 0.9000(2) 0.2592(2) 0.0274(10) Uani 1 1 d . . .
H63A H 0.2679 0.8772 0.3160 0.033 Uiso 1 1 calc R . .
H63B H 0.2111 0.9486 0.2559 0.033 Uiso 1 1 calc R . .
C64 C 0.3563(3) 0.9308(3) 0.2177(2) 0.0299(10) Uani 1 1 d . . .
H64A H 0.3518 0.9639 0.1637 0.036 Uiso 1 1 calc R . .
H64B H 0.4146 0.8823 0.2126 0.036 Uiso 1 1 calc R . .
C65 C 0.3639(3) 0.9850(3) 0.2645(3) 0.0392(12) Uani 1 1 d . . .
H65A H 0.4116 1.0146 0.2308 0.047 Uiso 1 1 calc R . .
H65B H 0.3015 1.0278 0.2773 0.047 Uiso 1 1 calc R . .
C66 C 0.3923(4) 0.9348(4) 0.3397(3) 0.0613(17) Uani 1 1 d . . .
H66A H 0.3962 0.9720 0.3673 0.092 Uiso 1 1 calc R . .
H66B H 0.4547 0.8932 0.3272 0.092 Uiso 1 1 calc R . .
H66C H 0.3445 0.9064 0.3738 0.092 Uiso 1 1 calc R . .
C74 C 0.2369(3) 0.4166(2) 0.2447(2) 0.0238(9) Uani 1 1 d . . .
H74A H 0.3076 0.3985 0.2291 0.029 Uiso 1 1 calc R . .
H74B H 0.2149 0.4603 0.2000 0.029 Uiso 1 1 calc R . .
C75 C 0.2033(3) 0.4555(2) 0.3162(2) 0.0272(10) Uani 1 1 d . . .
H75A H 0.2180 0.4116 0.3633 0.033 Uiso 1 1 calc R . .
H75B H 0.1334 0.4822 0.3275 0.033 Uiso 1 1 calc R . .
C76 C 0.2542(3) 0.5209(2) 0.2987(2) 0.0311(11) Uani 1 1 d . . .
H76A H 0.2477 0.5591 0.2468 0.037 Uiso 1 1 calc R . .
H76B H 0.2223 0.5546 0.3397 0.037 Uiso 1 1 calc R . .
C77 C 0.3603(3) 0.4827(3) 0.2968(3) 0.0379(12) Uani 1 1 d . . .
H77A H 0.3883 0.5274 0.2867 0.057 Uiso 1 1 calc R . .
H77B H 0.3931 0.4515 0.2545 0.057 Uiso 1 1 calc R . .
H77C H 0.3675 0.4448 0.3479 0.057 Uiso 1 1 calc R . .
C78 C 0.0944(3) 0.3647(2) 0.2842(2) 0.0246(9) Uani 1 1 d . . .
H78A H 0.0733 0.3814 0.3355 0.029 Uiso 1 1 calc R . .
H78B H 0.0758 0.3139 0.2938 0.029 Uiso 1 1 calc R . .
C79 C 0.0408(3) 0.4343(3) 0.2272(2) 0.0300(10) Uani 1 1 d . . .
H79A H 0.0594 0.4179 0.1760 0.036 Uiso 1 1 calc R . .
H79B H 0.0583 0.4858 0.2171 0.036 Uiso 1 1 calc R . .
C80 C -0.0670(3) 0.4517(3) 0.2620(2) 0.0328(11) Uani 1 1 d . . .
H80A H -0.1000 0.5003 0.2261 0.039 Uiso 1 1 calc R . .
H80B H -0.0845 0.4669 0.3136 0.039 Uiso 1 1 calc R . .
C81 C -0.1026(3) 0.3777(3) 0.2743(3) 0.0403(12) Uani 1 1 d . . .
H81A H -0.1719 0.3930 0.2970 0.061 Uiso 1 1 calc R . .
H81B H -0.0712 0.3295 0.3106 0.061 Uiso 1 1 calc R . .
H81C H -0.0875 0.3633 0.2232 0.061 Uiso 1 1 calc R . .
C82 C 0.2402(3) 0.3169(2) 0.1773(2) 0.0230(9) Uani 1 1 d . . .
H82A H 0.2200 0.3668 0.1361 0.028 Uiso 1 1 calc R . .
H82B H 0.3109 0.2984 0.1638 0.028 Uiso 1 1 calc R . .
C83 C 0.2068(3) 0.2475(2) 0.1742(2) 0.0263(10) Uani 1 1 d . . .
H83A H 0.2083 0.2043 0.2241 0.032 Uiso 1 1 calc R . .
H83B H 0.1401 0.2709 0.1695 0.032 Uiso 1 1 calc R . .
C84 C 0.2704(3) 0.2077(2) 0.1041(2) 0.0278(10) Uani 1 1 d . . .
H84A H 0.2727 0.2518 0.0547 0.033 Uiso 1 1 calc R . .
H84B H 0.3361 0.1810 0.1109 0.033 Uiso 1 1 calc R . .
C85 C 0.2345(3) 0.1426(3) 0.0963(2) 0.0328(11) Uani 1 1 d . . .
H85A H 0.2766 0.1191 0.0502 0.049 Uiso 1 1 calc R . .
H85B H 0.1695 0.1688 0.0893 0.049 Uiso 1 1 calc R . .
H85C H 0.2342 0.0978 0.1443 0.049 Uiso 1 1 calc R . .
N1 N 0.1257(2) 0.0342(2) 0.46918(18) 0.0262(8) Uani 1 1 d . . .
H1A H 0.1075 -0.0107 0.4952 0.031 Uiso 1 1 calc R . .
N2 N 0.0551(2) 0.1911(2) 0.51178(18) 0.0262(8) Uani 1 1 d . . .
H2A H 0.0133 0.1681 0.5129 0.031 Uiso 1 1 calc R . .
N3 N -0.0643(2) 0.3112(2) 0.48850(19) 0.0284(8) Uani 1 1 d . . .
H3A H -0.0913 0.2758 0.4881 0.034 Uiso 1 1 calc R . .
N4 N 0.0625(2) 0.0322(2) 0.37490(18) 0.0254(8) Uani 1 1 d . . .
H4A H 0.0703 -0.0207 0.3992 0.031 Uiso 1 1 calc R . .
N5 N 0.4988(2) 0.53578(18) 0.09478(18) 0.0214(7) Uani 1 1 d . . .
H5A H 0.5241 0.4911 0.0744 0.026 Uiso 1 1 calc R . .
N6 N 0.5470(2) 0.68716(18) 0.02933(18) 0.0227(8) Uani 1 1 d . . .
H6A H 0.5464 0.6650 -0.0070 0.027 Uiso 1 1 calc R . .
N7 N 0.4813(2) 0.80823(19) -0.04976(18) 0.0223(8) Uani 1 1 d . . .
H7A H 0.4816 0.7733 -0.0748 0.027 Uiso 1 1 calc R . .
N8 N 0.3630(2) 0.54188(19) 0.06906(18) 0.0213(7) Uani 1 1 d . . .
H8A H 0.3979 0.4919 0.0601 0.026 Uiso 1 1 calc R . .
N10 N 0.2624(2) 0.8336(2) 0.22720(18) 0.0247(8) Uani 1 1 d . . .
N11 N 0.2027(2) 0.34212(19) 0.25693(17) 0.0212(7) Uani 1 1 d . B .
O1 O 0.0773(2) 0.31773(17) 0.49427(16) 0.0302(7) Uani 1 1 d . . .
O2 O 0.11277(19) 0.14412(16) 0.36137(15) 0.0277(7) Uani 1 1 d . . .
O3 O 0.51781(19) 0.81239(16) 0.05978(15) 0.0256(6) Uani 1 1 d . . .
O4 O 0.36649(18) 0.64993(16) 0.11076(15) 0.0246(6) Uani 1 1 d . . .
F1 F -0.23714(17) 0.70023(14) 0.38853(13) 0.0363(6) Uani 1 1 d . . .
F2 F -0.29884(19) 0.67814(14) 0.52045(14) 0.0413(7) Uani 1 1 d . . .
F3 F -0.39001(18) 0.75514(14) 0.43926(14) 0.0417(6) Uani 1 1 d . . .
F4 F -0.40854(17) 0.63257(15) 0.50761(14) 0.0426(7) Uani 1 1 d . . .
F5 F -0.34741(17) 0.65517(15) 0.37618(14) 0.0385(6) Uani 1 1 d . . .
F6 F -0.20769(18) 0.24693(15) 0.15339(15) 0.0426(7) Uani 1 1 d . . .
F7 F -0.26646(17) 0.13783(16) 0.21572(14) 0.0418(7) Uani 1 1 d . . .
F8 F -0.24587(18) 0.18700(16) 0.08694(14) 0.0424(7) Uani 1 1 d . . .
F9 F -0.15327(18) 0.06325(15) 0.12963(14) 0.0406(6) Uani 1 1 d . . .
F10 F -0.09461(17) 0.17196(15) 0.06827(13) 0.0381(6) Uani 1 1 d . . .
F11 F 0.39498(16) 1.19475(13) -0.20363(13) 0.0328(6) Uani 1 1 d . . .
F12 F 0.26264(17) 1.18734(14) -0.10475(13) 0.0352(6) Uani 1 1 d . . .
F13 F 0.25203(18) 1.25969(14) -0.22462(13) 0.0377(6) Uani 1 1 d . . .
F14 F 0.20995(17) 1.14474(14) -0.17990(15) 0.0415(6) Uani 1 1 d . . .
F15 F 0.34234(18) 1.15197(14) -0.27814(13) 0.0361(6) Uani 1 1 d . . .
F16 F -0.03804(17) 0.73641(14) -0.00645(15) 0.0399(6) Uani 1 1 d . . .
F17 F -0.07657(16) 0.65654(14) 0.11467(13) 0.0351(6) Uani 1 1 d . . .
F18 F -0.13559(17) 0.66334(15) 0.01914(15) 0.0393(6) Uani 1 1 d . . .
F19 F 0.00696(17) 0.62625(15) -0.06079(13) 0.0366(6) Uani 1 1 d . . .
F20 F -0.03231(16) 0.54640(13) 0.06070(13) 0.0307(6) Uani 1 1 d . . .
S1 S -0.31956(8) 0.66230(7) 0.44833(6) 0.0317(3) Uani 1 1 d . . .
S2 S -0.17741(8) 0.15383(7) 0.14405(6) 0.0327(3) Uani 1 1 d . . .
S3 S 0.30471(8) 1.16570(6) -0.19004(6) 0.0279(3) Uani 1 1 d . . .
S4 S -0.03026(8) 0.64038(6) 0.02770(6) 0.0285(3) Uani 1 1 d . . .
Cl1 Cl 0.50724(7) 0.65170(6) 0.88283(6) 0.0254(2) Uani 1 1 d . . .
Cl2 Cl 0.86182(7) 0.15420(6) 0.51943(6) 0.0300(3) Uani 1 1 d . . .
C70 C 0.2410(3) 0.2704(2) 0.3211(2) 0.0233(9) Uani 1 1 d D . .
H70A H 0.2256 0.2204 0.3226 0.028 Uiso 1 1 calc R A 1
H70B H 0.2083 0.2858 0.3732 0.028 Uiso 1 1 calc R A 1
C73A C 0.4794(13) 0.1448(13) 0.3698(13) 0.057(3) Uani 0.355(13) 1 d PD B 1
H73A H 0.4919 0.0994 0.4158 0.085 Uiso 0.355(13) 1 calc PR B 1
H73B H 0.4929 0.1935 0.3728 0.085 Uiso 0.355(13) 1 calc PR B 1
H73C H 0.5206 0.1262 0.3211 0.085 Uiso 0.355(13) 1 calc PR B 1
C71A C 0.3493(10) 0.2484(14) 0.3081(18) 0.031(3) Uani 0.355(13) 1 d PD B 1
H71A H 0.3836 0.2391 0.2539 0.037 Uiso 0.355(13) 1 calc PR B 1
H71B H 0.3657 0.2936 0.3160 0.037 Uiso 0.355(13) 1 calc PR B 1
C72A C 0.3744(17) 0.169(3) 0.370(3) 0.046(2) Uani 0.355(13) 1 d PD B 1
H72A H 0.3633 0.1230 0.3577 0.055 Uiso 0.355(13) 1 calc PR B 1
H72B H 0.3329 0.1771 0.4227 0.055 Uiso 0.355(13) 1 calc PR B 1
C73B C 0.4779(6) 0.1035(7) 0.3554(6) 0.057(3) Uani 0.645(13) 1 d PD B 2
H73D H 0.4886 0.0598 0.4028 0.085 Uiso 0.645(13) 1 calc PR B 2
H73E H 0.5221 0.1365 0.3402 0.085 Uiso 0.645(13) 1 calc PR B 2
H73F H 0.4888 0.0777 0.3119 0.085 Uiso 0.645(13) 1 calc PR B 2
C71B C 0.3474(6) 0.2240(7) 0.3009(8) 0.031(3) Uani 0.645(13) 1 d PD B 2
H71C H 0.3627 0.1952 0.2579 0.037 Uiso 0.645(13) 1 calc PR B 2
H71D H 0.3844 0.2644 0.2819 0.037 Uiso 0.645(13) 1 calc PR B 2
C72B C 0.3751(9) 0.1607(18) 0.3729(16) 0.046(2) Uani 0.645(13) 1 d PD B 2
H72C H 0.3313 0.1257 0.3960 0.055 Uiso 0.645(13) 1 calc PR B 2
H72D H 0.3667 0.1907 0.4131 0.055 Uiso 0.645(13) 1 calc PR B 2
S10A S 0.3586(6) 0.7120(5) 0.5928(5) 0.061(2) Uani 0.585(6) 1 d PDU C 1
O10A O 0.3524(13) 0.6308(13) 0.6001(12) 0.049(3) Uani 0.585(6) 1 d P C 1
C91A C 0.2472(7) 0.7741(7) 0.6422(6) 0.0436(11) Uani 0.585(6) 1 d PD C 1
H91A H 0.2529 0.8283 0.6395 0.065 Uiso 0.585(6) 1 calc PR C 1
H91B H 0.2297 0.7453 0.6978 0.065 Uiso 0.585(6) 1 calc PR C 1
H91C H 0.1978 0.7827 0.6164 0.065 Uiso 0.585(6) 1 calc PR C 1
C90A C 0.3886(6) 0.7635(5) 0.5109(4) 0.0436(11) Uani 0.585(6) 1 d PD C 1
H90A H 0.4493 0.7308 0.4818 0.065 Uiso 0.585(6) 1 calc PR C 1
H90B H 0.3964 0.8142 0.5154 0.065 Uiso 0.585(6) 1 calc PR C 1
H90C H 0.3396 0.7791 0.4826 0.065 Uiso 0.585(6) 1 calc PR C 1
S10B S 0.3784(8) 0.6915(7) 0.6052(8) 0.0436(11) Uani 0.415(6) 1 d PDU C 2
O10B O 0.340(2) 0.626(2) 0.5977(17) 0.0436(11) Uani 0.415(6) 1 d P C 2
C91B C 0.2706(8) 0.7570(10) 0.6586(9) 0.0436(11) Uani 0.415(6) 1 d PD C 2
H91D H 0.2169 0.7647 0.6383 0.065 Uiso 0.415(6) 1 calc PR C 2
H91E H 0.2787 0.8115 0.6513 0.065 Uiso 0.415(6) 1 calc PR C 2
H91F H 0.2578 0.7302 0.7152 0.065 Uiso 0.415(6) 1 calc PR C 2
C90B C 0.4253(7) 0.7090(7) 0.6552(6) 0.0436(11) Uani 0.415(6) 1 d PD C 2
H90D H 0.4940 0.6800 0.6422 0.065 Uiso 0.415(6) 1 calc PR C 2
H90E H 0.3973 0.6889 0.7115 0.065 Uiso 0.415(6) 1 calc PR C 2
H90F H 0.4150 0.7693 0.6444 0.065 Uiso 0.415(6) 1 calc PR C 2

loop_
_atom_site_aniso_label
_atom_site_aniso_U_11
_atom_site_aniso_U_22
_atom_site_aniso_U_33
_atom_site_aniso_U_23
_atom_site_aniso_U_13
_atom_site_aniso_U_12
C1 0.024(2) 0.035(3) 0.022(2) -0.0042(19) -0.0008(19) -0.016(2)
C2 0.031(3) 0.038(3) 0.038(3) -0.001(2) -0.010(2) -0.012(2)
C3 0.039(3) 0.056(4) 0.046(3) 0.006(3) -0.023(2) -0.018(3)
C4 0.051(3) 0.060(4) 0.040(3) 0.001(2) -0.022(3) -0.034(3)
C5 0.039(3) 0.038(3) 0.028(2) -0.002(2) -0.007(2) -0.022(2)
C6 0.027(2) 0.039(3) 0.018(2) -0.0045(19) -0.0036(19) -0.017(2)
C7 0.030(3) 0.037(3) 0.021(2) -0.0130(19) -0.0009(19) -0.018(2)
C8 0.017(2) 0.027(2) 0.024(2) -0.0074(18) 0.0003(18) -0.0080(18)
C9 0.031(3) 0.033(3) 0.020(2) -0.0103(18) 0.0011(19) -0.016(2)
C10 0.027(2) 0.036(3) 0.026(2) -0.0083(19) -0.0041(19) -0.018(2)
C11 0.034(3) 0.031(3) 0.026(2) -0.0087(19) -0.004(2) -0.020(2)
C12 0.030(2) 0.033(2) 0.017(2) -0.0031(18) -0.0049(18) -0.016(2)
C13 0.028(2) 0.031(3) 0.031(2) -0.0055(19) -0.003(2) -0.017(2)
C14 0.029(2) 0.040(3) 0.027(2) -0.014(2) 0.0003(19) -0.024(2)
C15 0.021(2) 0.024(2) 0.017(2) -0.0073(17) 0.0029(18) -0.0063(18)
C16 0.033(3) 0.032(3) 0.026(2) -0.0040(19) -0.008(2) -0.018(2)
C17 0.035(3) 0.025(2) 0.029(2) -0.0051(19) -0.007(2) -0.013(2)
C18 0.029(2) 0.029(2) 0.026(2) -0.0103(19) -0.0030(19) -0.0122(19)
C19 0.026(2) 0.035(3) 0.030(2) -0.013(2) 0.004(2) -0.019(2)
C20 0.030(2) 0.023(2) 0.023(2) -0.0075(18) 0.0005(19) -0.0099(19)
C21 0.019(2) 0.022(2) 0.024(2) -0.0089(18) -0.0013(18) -0.0069(17)
C22 0.018(2) 0.022(2) 0.020(2) -0.0078(17) -0.0004(17) -0.0049(17)
C23 0.025(2) 0.022(2) 0.029(2) -0.0067(18) -0.0023(19) -0.0104(18)
C24 0.026(2) 0.031(2) 0.034(3) -0.010(2) -0.010(2) -0.0109(19)
C25 0.028(3) 0.023(2) 0.036(3) -0.0017(19) -0.010(2) -0.0039(19)
C26 0.026(2) 0.024(2) 0.027(2) -0.0048(18) -0.0026(19) -0.0087(19)
C27 0.019(2) 0.024(2) 0.025(2) -0.0057(18) 0.0003(18) -0.0125(18)
C28 0.028(2) 0.024(2) 0.018(2) -0.0023(17) -0.0025(18) -0.0137(19)
C29 0.021(2) 0.023(2) 0.022(2) -0.0041(17) -0.0031(18) -0.0119(17)
C30 0.029(2) 0.022(2) 0.025(2) -0.0100(18) -0.0065(19) -0.0118(18)
C31 0.030(2) 0.032(3) 0.023(2) -0.0031(18) -0.0094(19) -0.016(2)
C32 0.027(2) 0.024(2) 0.022(2) -0.0038(17) -0.0046(19) -0.0116(18)
C33 0.029(2) 0.019(2) 0.026(2) -0.0086(17) -0.0045(19) -0.0110(18)
C34 0.024(2) 0.023(2) 0.019(2) -0.0046(17) -0.0050(18) -0.0087(18)
C35 0.026(2) 0.019(2) 0.019(2) -0.0026(17) -0.0018(18) -0.0123(18)
C36 0.028(2) 0.018(2) 0.022(2) -0.0060(17) -0.0013(18) -0.0104(18)
C37 0.028(2) 0.023(2) 0.024(2) -0.0040(17) -0.0039(19) -0.0125(19)
C38 0.030(2) 0.023(2) 0.023(2) -0.0017(18) -0.0073(19) -0.0112(19)
C39 0.032(3) 0.021(2) 0.026(2) -0.0079(18) -0.0070(19) -0.0040(19)
C40 0.030(2) 0.019(2) 0.028(2) -0.0080(17) -0.0080(19) -0.0089(18)
C50 0.029(2) 0.024(2) 0.024(2) -0.0100(18) -0.0006(19) -0.0116(19)
C51 0.029(2) 0.025(2) 0.025(2) -0.0069(18) -0.0034(19) -0.0093(19)
C52 0.035(3) 0.037(3) 0.028(2) -0.006(2) -0.006(2) -0.010(2)
C53 0.036(3) 0.038(3) 0.036(3) -0.009(2) -0.012(2) -0.011(2)
C55 0.023(2) 0.029(2) 0.024(2) -0.0114(18) 0.0021(18) -0.0100(18)
C56 0.029(2) 0.029(2) 0.030(2) -0.0087(19) -0.002(2) -0.0142(19)
C57 0.028(3) 0.039(3) 0.033(3) -0.011(2) 0.000(2) -0.016(2)
C58 0.042(3) 0.056(3) 0.037(3) -0.015(2) 0.002(2) -0.028(3)
C59 0.027(2) 0.021(2) 0.031(2) -0.0125(18) 0.0003(19) -0.0089(18)
C60 0.031(3) 0.028(2) 0.026(2) -0.0072(19) -0.005(2) -0.0093(19)
C61 0.029(2) 0.031(2) 0.030(2) -0.0078(19) -0.006(2) -0.014(2)
C62 0.032(3) 0.042(3) 0.032(3) -0.010(2) -0.011(2) -0.011(2)
C63 0.033(3) 0.026(2) 0.027(2) -0.0135(18) -0.007(2) -0.0086(19)
C64 0.029(3) 0.029(2) 0.033(3) -0.015(2) -0.003(2) -0.009(2)
C65 0.041(3) 0.044(3) 0.041(3) -0.018(2) 0.000(2) -0.023(2)
C66 0.081(4) 0.091(4) 0.038(3) -0.020(3) -0.010(3) -0.054(4)
C74 0.027(2) 0.025(2) 0.023(2) -0.0020(17) -0.0038(18) -0.0165(18)
C75 0.028(2) 0.027(2) 0.027(2) -0.0073(18) -0.0028(19) -0.0110(19)
C76 0.042(3) 0.025(2) 0.030(2) -0.0069(19) -0.001(2) -0.020(2)
C77 0.045(3) 0.041(3) 0.036(3) -0.008(2) -0.006(2) -0.027(2)
C78 0.022(2) 0.030(2) 0.024(2) -0.0047(18) -0.0047(18) -0.0132(19)
C79 0.031(3) 0.030(2) 0.026(2) -0.0037(19) -0.004(2) -0.012(2)
C80 0.028(3) 0.038(3) 0.023(2) -0.0028(19) -0.0065(19) -0.003(2)
C81 0.030(3) 0.053(3) 0.043(3) -0.011(2) -0.008(2) -0.018(2)
C82 0.022(2) 0.027(2) 0.017(2) -0.0055(17) -0.0005(17) -0.0081(18)
C83 0.028(2) 0.027(2) 0.026(2) -0.0051(18) -0.0049(19) -0.0136(19)
C84 0.027(2) 0.030(2) 0.027(2) -0.0082(19) -0.0027(19) -0.0119(19)
C85 0.032(3) 0.034(3) 0.034(3) -0.012(2) -0.004(2) -0.012(2)
N1 0.031(2) 0.0256(19) 0.0230(19) -0.0014(15) -0.0026(16) -0.0163(16)
N2 0.022(2) 0.031(2) 0.032(2) -0.0085(16) -0.0067(16) -0.0140(16)
N3 0.030(2) 0.033(2) 0.030(2) -0.0102(16) -0.0061(17) -0.0182(17)
N4 0.028(2) 0.0200(18) 0.0254(19) -0.0036(15) -0.0037(16) -0.0084(15)
N5 0.0224(19) 0.0163(18) 0.0275(19) -0.0080(14) -0.0050(15) -0.0064(14)
N6 0.031(2) 0.0171(18) 0.0223(18) -0.0063(14) -0.0056(15) -0.0095(15)
N7 0.027(2) 0.0191(18) 0.0251(19) -0.0051(14) -0.0096(15) -0.0091(15)
N8 0.0206(19) 0.0180(18) 0.0255(18) -0.0091(14) -0.0030(15) -0.0051(14)
N10 0.027(2) 0.0264(19) 0.0202(18) -0.0091(15) 0.0016(15) -0.0108(15)
N11 0.0222(19) 0.0227(18) 0.0194(18) -0.0027(14) -0.0034(15) -0.0108(15)
O1 0.0312(17) 0.0359(17) 0.0308(16) -0.0100(13) -0.0043(13) -0.0192(14)
O2 0.0337(17) 0.0275(17) 0.0271(16) -0.0035(13) -0.0077(13) -0.0170(13)
O3 0.0358(17) 0.0198(15) 0.0236(15) -0.0055(12) -0.0053(13) -0.0122(13)
O4 0.0264(16) 0.0209(16) 0.0289(16) -0.0120(12) -0.0050(13) -0.0061(12)
F1 0.0412(15) 0.0379(15) 0.0338(14) 0.0029(11) -0.0091(12) -0.0254(12)
F2 0.0627(18) 0.0300(14) 0.0334(14) -0.0079(11) -0.0182(13) -0.0101(13)
F3 0.0434(16) 0.0316(15) 0.0459(16) 0.0008(12) -0.0150(13) -0.0111(12)
F4 0.0370(15) 0.0354(15) 0.0432(16) -0.0014(12) 0.0019(12) -0.0148(12)
F5 0.0420(16) 0.0447(16) 0.0383(15) -0.0016(12) -0.0187(12) -0.0217(13)
F6 0.0465(17) 0.0362(15) 0.0522(17) -0.0115(13) -0.0234(14) -0.0087(12)
F7 0.0319(15) 0.0643(18) 0.0356(15) -0.0128(13) -0.0060(12) -0.0222(13)
F8 0.0432(16) 0.0516(17) 0.0407(15) -0.0061(13) -0.0184(13) -0.0195(13)
F9 0.0560(17) 0.0398(15) 0.0375(15) -0.0115(12) -0.0141(13) -0.0221(13)
F10 0.0357(15) 0.0478(16) 0.0315(14) -0.0033(12) -0.0064(12) -0.0198(12)
F11 0.0374(15) 0.0247(13) 0.0380(14) -0.0042(11) -0.0089(12) -0.0141(11)
F12 0.0438(16) 0.0267(14) 0.0259(13) -0.0071(10) -0.0051(11) -0.0029(11)
F13 0.0488(16) 0.0230(13) 0.0352(14) -0.0006(11) -0.0143(12) -0.0057(11)
F14 0.0357(15) 0.0335(15) 0.0551(17) -0.0002(12) -0.0191(13) -0.0111(12)
F15 0.0565(17) 0.0291(14) 0.0240(13) -0.0036(10) -0.0165(12) -0.0103(12)
F16 0.0386(15) 0.0258(14) 0.0571(17) 0.0016(12) -0.0225(13) -0.0111(11)
F17 0.0270(14) 0.0420(15) 0.0372(15) -0.0174(12) -0.0025(11) -0.0091(11)
F18 0.0298(14) 0.0374(15) 0.0551(17) -0.0063(12) -0.0170(12) -0.0124(12)
F19 0.0393(15) 0.0485(16) 0.0282(14) -0.0054(11) -0.0122(12) -0.0194(12)
F20 0.0320(14) 0.0264(13) 0.0363(14) -0.0034(11) -0.0087(11) -0.0145(11)
S1 0.0367(7) 0.0319(6) 0.0286(6) -0.0015(5) -0.0078(5) -0.0171(5)
S2 0.0328(7) 0.0380(7) 0.0330(6) -0.0097(5) -0.0075(5) -0.0157(5)
S3 0.0355(6) 0.0222(6) 0.0256(6) -0.0030(4) -0.0095(5) -0.0085(5)
S4 0.0291(6) 0.0260(6) 0.0325(6) -0.0035(5) -0.0108(5) -0.0100(5)
Cl1 0.0313(6) 0.0207(5) 0.0267(5) -0.0070(4) -0.0052(5) -0.0109(4)
Cl2 0.0294(6) 0.0252(6) 0.0379(6) -0.0043(5) -0.0091(5) -0.0126(5)
C70 0.027(2) 0.022(2) 0.020(2) 0.0005(17) -0.0077(18) -0.0105(18)
C73A 0.033(4) 0.041(7) 0.074(6) 0.016(5) -0.017(4) -0.007(5)
C71A 0.027(3) 0.030(7) 0.036(4) 0.005(5) -0.010(2) -0.018(3)
C72A 0.033(3) 0.049(6) 0.042(4) 0.003(3) -0.010(2) -0.009(3)
C73B 0.033(4) 0.041(7) 0.074(6) 0.016(5) -0.017(4) -0.007(5)
C71B 0.027(3) 0.030(7) 0.036(4) 0.005(5) -0.010(2) -0.018(3)
C72B 0.033(3) 0.049(6) 0.042(4) 0.003(3) -0.010(2) -0.009(3)
S10A 0.064(4) 0.079(5) 0.050(4) -0.035(3) 0.017(3) -0.045(3)
O10A 0.049(7) 0.045(5) 0.069(5) -0.011(4) -0.016(4) -0.031(4)
C91A 0.047(3) 0.048(3) 0.040(3) -0.016(2) -0.0063(17) -0.019(2)
C90A 0.047(3) 0.048(3) 0.040(3) -0.016(2) -0.0063(17) -0.019(2)
S10B 0.047(3) 0.048(3) 0.040(3) -0.016(2) -0.0063(17) -0.019(2)
O10B 0.047(3) 0.048(3) 0.040(3) -0.016(2) -0.0063(17) -0.019(2)
C91B 0.047(3) 0.048(3) 0.040(3) -0.016(2) -0.0063(17) -0.019(2)
C90B 0.047(3) 0.048(3) 0.040(3) -0.016(2) -0.0063(17) -0.019(2)

loop_
_atom_type_symbol
_atom_type_description
_atom_type_scat_dispersion_real
_atom_type_scat_dispersion_imag
_atom_type_scat_source
C C 0.0033 0.0016 'International Tables Vol C Tables 4.2.6.8 and 6.1.1.4'
H H 0.0000 0.0000 'International Tables Vol C Tables 4.2.6.8 and 6.1.1.4'
N N 0.0061 0.0033 'International Tables Vol C Tables 4.2.6.8 and 6.1.1.4'
O O 0.0106 0.0060 'International Tables Vol C Tables 4.2.6.8 and 6.1.1.4'
F F 0.0171 0.0103 'International Tables Vol C Tables 4.2.6.8 and 6.1.1.4'
S S 0.1246 0.1234 'International Tables Vol C Tables 4.2.6.8 and 6.1.1.4'
Cl Cl 0.1484 0.1585 'International Tables Vol C Tables 4.2.6.8 and 6.1.1.4'

loop_
_geom_angle_atom_site_label_1
_geom_angle_atom_site_label_2
_geom_angle_atom_site_label_3
_geom_angle
C2 C1 C6 119.6(4)
C2 C1 N1 118.0(4)
C6 C1 N1 121.9(4)
C1 C2 C3 120.8(5)
C1 C2 H2 119.6
C3 C2 H2 119.6
C4 C3 C2 119.7(5)
C4 C3 H3 120.1
C2 C3 H3 120.1
C5 C4 C3 120.0(4)
C5 C4 H4 120.0
C3 C4 H4 120.0
C4 C5 C6 121.4(4)
C4 C5 H5 119.3
C6 C5 H5 119.3
C5 C6 N2 122.5(4)
C5 C6 C1 118.4(4)
N2 C6 C1 118.8(4)
O1 C7 N2 124.7(4)
O1 C7 N3 123.2(4)
N2 C7 N3 112.1(3)
O2 C8 N1 124.1(4)
O2 C8 N4 123.6(4)
N1 C8 N4 112.3(3)
C14 C9 N3 116.8(3)
C14 C9 C10 119.6(4)
N3 C9 C10 123.6(4)
C11 C10 C9 119.2(4)
C11 C10 H10 120.4
C9 C10 H10 120.4
C10 C11 C12 120.4(4)
C10 C11 H11 119.8
C12 C11 H11 119.8
C11 C12 C13 120.3(4)
C11 C12 S1 120.2(3)
C13 C12 S1 119.5(3)
C14 C13 C12 119.6(4)
C14 C13 H13 120.2
C12 C13 H13 120.2
C13 C14 C9 120.8(4)
C13 C14 H14 119.6
C9 C14 H14 119.6
C16 C15 N4 124.7(4)
C16 C15 C20 118.2(4)
N4 C15 C20 117.0(3)
C17 C16 C15 120.8(4)
C17 C16 H16 119.6
C15 C16 H16 119.6
C16 C17 C18 120.2(4)
C16 C17 H17 119.9
C18 C17 H17 119.9
C19 C18 C17 119.8(4)
C19 C18 S2 120.4(3)
C17 C18 S2 119.7(3)
C20 C19 C18 119.7(4)
C20 C19 H19 120.1
C18 C19 H19 120.1
C19 C20 C15 121.3(4)
C19 C20 H20 119.4
C15 C20 H20 119.4
C26 C21 C22 120.0(4)
C26 C21 N5 119.0(3)
C22 C21 N5 120.8(3)
C23 C22 N6 122.4(3)
C23 C22 C21 118.5(4)
N6 C22 C21 119.0(3)
C24 C23 C22 120.8(4)
C24 C23 H23 119.6
C22 C23 H23 119.6
C23 C24 C25 120.9(4)
C23 C24 H24 119.6
C25 C24 H24 119.6
C26 C25 C24 118.8(4)
C26 C25 H25 120.6
C24 C25 H25 120.6
C21 C26 C25 121.1(4)
C21 C26 H26 119.5
C25 C26 H26 119.5
O3 C27 N6 125.0(4)
O3 C27 N7 123.8(4)
N6 C27 N7 111.2(3)
O4 C28 N5 124.5(4)
O4 C28 N8 124.1(4)
N5 C28 N8 111.4(3)
N7 C29 C30 116.7(3)
N7 C29 C34 124.5(4)
C30 C29 C34 118.8(4)
C31 C30 C29 121.2(3)
C31 C30 H30 119.4
C29 C30 H30 119.4
C30 C31 C32 119.7(4)
C30 C31 H31 120.2
C32 C31 H31 120.2
C33 C32 C31 120.0(4)
C33 C32 S3 120.3(3)
C31 C32 S3 119.7(3)
C34 C33 C32 120.5(3)
C34 C33 H33 119.8
C32 C33 H33 119.8
C33 C34 C29 119.8(4)
C33 C34 H34 120.1
C29 C34 H34 120.1
N8 C35 C40 124.8(3)
N8 C35 C36 117.3(3)
C40 C35 C36 117.9(4)
C37 C36 C35 121.8(4)
C37 C36 H36 119.1
C35 C36 H36 119.1
C36 C37 C38 119.5(4)
C36 C37 H37 120.2
C38 C37 H37 120.2
C39 C38 C37 119.3(4)
C39 C38 S4 120.2(3)
C37 C38 S4 120.5(3)
C40 C39 C38 121.1(4)
C40 C39 H39 119.5
C38 C39 H39 119.5
C39 C40 C35 120.5(4)
C39 C40 H40 119.8
C35 C40 H40 119.8
C51 C50 N10 115.2(3)
C51 C50 H50A 108.5
N10 C50 H50A 108.5
C51 C50 H50B 108.5
N10 C50 H50B 108.5
H50A C50 H50B 107.5
C52 C51 C50 111.3(3)
C52 C51 H51A 109.4
C50 C51 H51A 109.4
C52 C51 H51B 109.4
C50 C51 H51B 109.4
H51A C51 H51B 108.0
C51 C52 C53 112.6(3)
C51 C52 H52A 109.1
C53 C52 H52A 109.1
C51 C52 H52B 109.1
C53 C52 H52B 109.1
H52A C52 H52B 107.8
C52 C53 H53A 109.5
C52 C53 H53B 109.5
H53A C53 H53B 109.5
C52 C53 H53C 109.5
H53A C53 H53C 109.5
H53B C53 H53C 109.5
N10 C55 C56 115.3(3)
N10 C55 H55A 108.4
C56 C55 H55A 108.4
N10 C55 H55B 108.4
C56 C55 H55B 108.4
H55A C55 H55B 107.5
C57 C56 C55 109.5(3)
C57 C56 H56A 109.8
C55 C56 H56A 109.8
C57 C56 H56B 109.8
C55 C56 H56B 109.8
H56A C56 H56B 108.2
C58 C57 C56 113.3(3)
C58 C57 H57A 108.9
C56 C57 H57A 108.9
C58 C57 H57B 108.9
C56 C57 H57B 108.9
H57A C57 H57B 107.7
C57 C58 H58A 109.5
C57 C58 H58B 109.5
H58A C58 H58B 109.5
C57 C58 H58C 109.5
H58A C58 H58C 109.5
H58B C58 H58C 109.5
C60 C59 N10 116.3(3)
C60 C59 H59A 108.2
N10 C59 H59A 108.2
C60 C59 H59B 108.2
N10 C59 H59B 108.2
H59A C59 H59B 107.4
C61 C60 C59 108.9(3)
C61 C60 H60A 109.9
C59 C60 H60A 109.9
C61 C60 H60B 109.9
C59 C60 H60B 109.9
H60A C60 H60B 108.3
C60 C61 C62 113.7(3)
C60 C61 H61A 108.8
C62 C61 H61A 108.8
C60 C61 H61B 108.8
C62 C61 H61B 108.8
H61A C61 H61B 107.7
C61 C62 H62A 109.5
C61 C62 H62B 109.5
H62A C62 H62B 109.5
C61 C62 H62C 109.5
H62A C62 H62C 109.5
H62B C62 H62C 109.5
N10 C63 C64 116.1(3)
N10 C63 H63A 108.3
C64 C63 H63A 108.3
N10 C63 H63B 108.3
C64 C63 H63B 108.3
H63A C63 H63B 107.4
C63 C64 C65 110.8(3)
C63 C64 H64A 109.5
C65 C64 H64A 109.5
C63 C64 H64B 109.5
C65 C64 H64B 109.5
H64A C64 H64B 108.1
C66 C65 C64 112.5(4)
C66 C65 H65A 109.1
C64 C65 H65A 109.1
C66 C65 H65B 109.1
C64 C65 H65B 109.1
H65A C65 H65B 107.8
C65 C66 H66A 109.5
C65 C66 H66B 109.5
H66A C66 H66B 109.5
C65 C66 H66C 109.5
H66A C66 H66C 109.5
H66B C66 H66C 109.5
C75 C74 N11 115.4(3)
C75 C74 H74A 108.4
N11 C74 H74A 108.4
C75 C74 H74B 108.4
N11 C74 H74B 108.4
H74A C74 H74B 107.5
C74 C75 C76 109.2(3)
C74 C75 H75A 109.8
C76 C75 H75A 109.8
C74 C75 H75B 109.8
C76 C75 H75B 109.8
H75A C75 H75B 108.3
C77 C76 C75 113.3(3)
C77 C76 H76A 108.9
C75 C76 H76A 108.9
C77 C76 H76B 108.9
C75 C76 H76B 108.9
H76A C76 H76B 107.7
C76 C77 H77A 109.5
C76 C77 H77B 109.5
H77A C77 H77B 109.5
C76 C77 H77C 109.5
H77A C77 H77C 109.5
H77B C77 H77C 109.5
N11 C78 C79 115.7(3)
N11 C78 H78A 108.4
C79 C78 H78A 108.4
N11 C78 H78B 108.4
C79 C78 H78B 108.4
H78A C78 H78B 107.4
C78 C79 C80 110.4(3)
C78 C79 H79A 109.6
C80 C79 H79A 109.6
C78 C79 H79B 109.6
C80 C79 H79B 109.6
H79A C79 H79B 108.1
C79 C80 C81 113.8(4)
C79 C80 H80A 108.8
C81 C80 H80A 108.8
C79 C80 H80B 108.8
C81 C80 H80B 108.8
H80A C80 H80B 107.7
C80 C81 H81A 109.5
C80 C81 H81B 109.5
H81A C81 H81B 109.5
C80 C81 H81C 109.5
H81A C81 H81C 109.5
H81B C81 H81C 109.5
C83 C82 N11 114.9(3)
C83 C82 H82A 108.5
N11 C82 H82A 108.5
C83 C82 H82B 108.6
N11 C82 H82B 108.5
H82A C82 H82B 107.5
C84 C83 C82 110.9(3)
C84 C83 H83A 109.4
C82 C83 H83A 109.4
C84 C83 H83B 109.4
C82 C83 H83B 109.4
H83A C83 H83B 108.0
C85 C84 C83 112.0(3)
C85 C84 H84A 109.2
C83 C84 H84A 109.2
C85 C84 H84B 109.2
C83 C84 H84B 109.2
H84A C84 H84B 107.9
C84 C85 H85A 109.5
C84 C85 H85B 109.5
H85A C85 H85B 109.5
C84 C85 H85C 109.5
H85A C85 H85C 109.5
H85B C85 H85C 109.5
C8 N1 C1 124.8(3)
C8 N1 H1A 117.6
C1 N1 H1A 117.6
C7 N2 C6 126.7(3)
C7 N2 H2A 116.6
C6 N2 H2A 116.6
C7 N3 C9 129.4(3)
C7 N3 H3A 115.3
C9 N3 H3A 115.3
C8 N4 C15 127.8(3)
C8 N4 H4A 116.1
C15 N4 H4A 116.1
C28 N5 C21 124.0(3)
C28 N5 H5A 118.0
C21 N5 H5A 118.0
C27 N6 C22 125.3(3)
C27 N6 H6A 117.3
C22 N6 H6A 117.3
C27 N7 C29 128.1(3)
C27 N7 H7A 116.0
C29 N7 H7A 116.0
C28 N8 C35 128.1(3)
C28 N8 H8A 116.0
C35 N8 H8A 116.0
C55 N10 C63 106.8(3)
C55 N10 C50 111.1(3)
C63 N10 C50 111.0(3)
C55 N10 C59 110.6(3)
C63 N10 C59 110.4(3)
C50 N10 C59 107.2(3)
C78 N11 C70 106.7(3)
C78 N11 C82 111.2(3)
C70 N11 C82 111.0(3)
C78 N11 C74 111.3(3)
C70 N11 C74 110.6(3)
C82 N11 C74 106.1(3)
F5 S1 F1 90.40(13)
F5 S1 F3 87.40(14)
F1 S1 F3 87.43(13)
F5 S1 F4 89.44(14)
F1 S1 F4 174.88(15)
F3 S1 F4 87.44(14)
F5 S1 F2 174.52(15)
F1 S1 F2 89.72(14)
F3 S1 F2 87.13(14)
F4 S1 F2 89.95(14)
F5 S1 C12 93.01(16)
F1 S1 C12 92.82(16)
F3 S1 C12 179.51(16)
F4 S1 C12 92.30(16)
F2 S1 C12 92.46(16)
F8 S2 F6 87.43(14)
F8 S2 F10 87.65(14)
F6 S2 F10 89.88(14)
F8 S2 F9 87.44(14)
F6 S2 F9 174.87(15)
F10 S2 F9 89.99(13)
F8 S2 F7 87.66(14)
F6 S2 F7 90.19(14)
F10 S2 F7 175.30(15)
F9 S2 F7 89.53(14)
F8 S2 C18 179.63(17)
F6 S2 C18 92.92(16)
F10 S2 C18 92.45(16)
F9 S2 C18 92.21(16)
F7 S2 C18 92.23(16)
F13 S3 F15 87.63(13)
F13 S3 F12 87.58(13)
F15 S3 F12 175.21(14)
F13 S3 F11 87.76(13)
F15 S3 F11 89.76(13)
F12 S3 F11 90.04(13)
F13 S3 F14 87.27(14)
F15 S3 F14 89.75(14)
F12 S3 F14 90.04(14)
F11 S3 F14 175.02(14)
F13 S3 C32 179.8(2)
F15 S3 C32 92.54(15)
F12 S3 C32 92.25(15)
F11 S3 C32 92.29(16)
F14 S3 C32 92.68(16)
F17 S4 F16 90.12(13)
F17 S4 F20 89.91(13)
F16 S4 F20 174.53(14)
F17 S4 F18 87.85(13)
F16 S4 F18 87.36(13)
F20 S4 F18 87.18(13)
F17 S4 F19 174.87(14)
F16 S4 F19 89.58(13)
F20 S4 F19 89.91(13)
F18 S4 F19 87.02(13)
F17 S4 C38 92.76(16)
F16 S4 C38 92.77(16)
F20 S4 C38 92.68(15)
F18 S4 C38 179.38(17)
F19 S4 C38 92.37(16)
N11 C70 C71B 117.2(6)
N11 C70 C71A 113.1(11)
C71B C70 C71A 18.9(9)
N11 C70 H70A 109.0
C71B C70 H70A 90.6
C71A C70 H70A 109.0
N11 C70 H70B 109.0
C71B C70 H70B 120.8
C71A C70 H70B 109.0
H70A C70 H70B 107.8
C72A C73A H73A 109.5
C72A C73A H73B 109.5
H73A C73A H73B 109.5
C72A C73A H73C 109.5
H73A C73A H73C 109.5
H73B C73A H73C 109.5
C72A C71A C70 104.5(14)
C72A C71A H71A 110.8
C70 C71A H71A 110.8
C72A C71A H71B 110.8
C70 C71A H71B 110.8
H71A C71A H71B 108.9
C71A C72A C73A 110(2)
C71A C72A H72A 109.6
C73A C72A H72A 109.6
C71A C72A H72B 109.6
C73A C72A H72B 109.6
H72A C72A H72B 108.1
C72B C73B H73D 109.5
C72B C73B H73E 109.5
H73D C73B H73E 109.5
C72B C73B H73F 109.5
H73D C73B H73F 109.5
H73E C73B H73F 109.5
C72B C71B C70 110.5(9)
C72B C71B H71C 109.6
C70 C71B H71C 109.6
C72B C71B H71D 109.6
C70 C71B H71D 109.6
H71C C71B H71D 108.1
C71B C72B C73B 113.8(16)
C71B C72B H72C 108.8
C73B C72B H72C 108.8
C71B C72B H72D 108.8
C73B C72B H72D 108.8
H72C C72B H72D 107.7
O10A S10A C90A 118.7(11)
O10A S10A C91A 109.8(10)
C90A S10A C91A 107.4(6)
S10A C91A H91A 109.5
S10A C91A H91B 109.5
H91A C91A H91B 109.5
S10A C91A H91C 109.5
H91A C91A H91C 109.5
H91B C91A H91C 109.5
S10A C90A H90A 109.5
S10A C90A H90B 109.5
H90A C90A H90B 109.5
S10A C90A H90C 109.5
H90A C90A H90C 109.5
H90B C90A H90C 109.5
C90B S10B O10B 143.7(15)
C90B S10B C91B 83.6(7)
O10B S10B C91B 101.0(14)
S10B C91B H91D 109.5
S10B C91B H91E 109.5
H91D C91B H91E 109.5
S10B C91B H91F 109.5
H91D C91B H91F 109.5
H91E C91B H91F 109.5
S10B C90B H90D 109.5
S10B C90B H90E 109.5
H90D C90B H90E 109.5
S10B C90B H90F 109.5
H90D C90B H90F 109.5
H90E C90B H90F 109.5

loop_
_geom_bond_atom_site_label_1
_geom_bond_atom_site_label_2
_geom_bond_distance
C1 C2 1.382(6)
C1 C6 1.410(6)
C1 N1 1.417(5)
C2 C3 1.387(6)
C2 H2 0.9500
C3 C4 1.383(7)
C3 H3 0.9500
C4 C5 1.373(6)
C4 H4 0.9500
C5 C6 1.392(6)
C5 H5 0.9500
C6 N2 1.396(5)
C7 O1 1.232(4)
C7 N2 1.363(5)
C7 N3 1.377(5)
C8 O2 1.228(4)
C8 N1 1.369(5)
C8 N4 1.385(5)
C9 C14 1.388(6)
C9 N3 1.399(5)
C9 C10 1.405(5)
C10 C11 1.382(6)
C10 H10 0.9500
C11 C12 1.386(5)
C11 H11 0.9500
C12 C13 1.388(5)
C12 S1 1.790(4)
C13 C14 1.374(6)
C13 H13 0.9500
C14 H14 0.9500
C15 C16 1.390(5)
C15 N4 1.397(5)
C15 C20 1.397(5)
C16 C17 1.382(6)
C16 H16 0.9500
C17 C18 1.386(5)
C17 H17 0.9500
C18 C19 1.385(5)
C18 S2 1.802(4)
C19 C20 1.378(6)
C19 H19 0.9500
C20 H20 0.9500
C21 C26 1.377(5)
C21 C22 1.420(5)
C21 N5 1.425(5)
C22 C23 1.388(5)
C22 N6 1.405(5)
C23 C24 1.378(5)
C23 H23 0.9500
C24 C25 1.394(5)
C24 H24 0.9500
C25 C26 1.389(6)
C25 H25 0.9500
C26 H26 0.9500
C27 O3 1.227(4)
C27 N6 1.363(5)
C27 N7 1.385(5)
C28 O4 1.213(4)
C28 N5 1.377(5)
C28 N8 1.388(5)
C29 N7 1.394(5)
C29 C30 1.395(5)
C29 C34 1.405(5)
C30 C31 1.372(5)
C30 H30 0.9500
C31 C32 1.394(5)
C31 H31 0.9500
C32 C33 1.386(5)
C32 S3 1.795(4)
C33 C34 1.384(5)
C33 H33 0.9500
C34 H34 0.9500
C35 N8 1.390(5)
C35 C40 1.395(5)
C35 C36 1.406(5)
C36 C37 1.369(5)
C36 H36 0.9500
C37 C38 1.395(5)
C37 H37 0.9500
C38 C39 1.388(5)
C38 S4 1.794(4)
C39 C40 1.373(5)
C39 H39 0.9500
C40 H40 0.9500
C50 C51 1.518(5)
C50 N10 1.522(5)
C50 H50A 0.9900
C50 H50B 0.9900
C51 C52 1.511(5)
C51 H51A 0.9900
C51 H51B 0.9900
C52 C53 1.518(6)
C52 H52A 0.9900
C52 H52B 0.9900
C53 H53A 0.9800
C53 H53B 0.9800
C53 H53C 0.9800
C55 N10 1.517(5)
C55 C56 1.528(5)
C55 H55A 0.9900
C55 H55B 0.9900
C56 C57 1.526(5)
C56 H56A 0.9900
C56 H56B 0.9900
C57 C58 1.517(6)
C57 H57A 0.9900
C57 H57B 0.9900
C58 H58A 0.9800
C58 H58B 0.9800
C58 H58C 0.9800
C59 C60 1.524(5)
C59 N10 1.528(5)
C59 H59A 0.9900
C59 H59B 0.9900
C60 C61 1.521(6)
C60 H60A 0.9900
C60 H60B 0.9900
C61 C62 1.526(5)
C61 H61A 0.9900
C61 H61B 0.9900
C62 H62A 0.9800
C62 H62B 0.9800
C62 H62C 0.9800
C63 N10 1.519(5)
C63 C64 1.523(5)
C63 H63A 0.9900
C63 H63B 0.9900
C64 C65 1.536(5)
C64 H64A 0.9900
C64 H64B 0.9900
C65 C66 1.497(7)
C65 H65A 0.9900
C65 H65B 0.9900
C66 H66A 0.9800
C66 H66B 0.9800
C66 H66C 0.9800
C74 C75 1.521(5)
C74 N11 1.525(4)
C74 H74A 0.9900
C74 H74B 0.9900
C75 C76 1.533(5)
C75 H75A 0.9900
C75 H75B 0.9900
C76 C77 1.529(6)
C76 H76A 0.9900
C76 H76B 0.9900
C77 H77A 0.9800
C77 H77B 0.9800
C77 H77C 0.9800
C78 N11 1.521(5)
C78 C79 1.523(5)
C78 H78A 0.9900
C78 H78B 0.9900
C79 C80 1.528(5)
C79 H79A 0.9900
C79 H79B 0.9900
C80 C81 1.531(6)
C80 H80A 0.9900
C80 H80B 0.9900
C81 H81A 0.9800
C81 H81B 0.9800
C81 H81C 0.9800
C82 C83 1.524(5)
C82 N11 1.524(4)
C82 H82A 0.9900
C82 H82B 0.9900
C83 C84 1.524(5)
C83 H83A 0.9900
C83 H83B 0.9900
C84 C85 1.518(5)
C84 H84A 0.9900
C84 H84B 0.9900
C85 H85A 0.9800
C85 H85B 0.9800
C85 H85C 0.9800
N1 H1A 0.8800
N2 H2A 0.8800
N3 H3A 0.8800
N4 H4A 0.8800
N5 H5A 0.8800
N6 H6A 0.8800
N7 H7A 0.8800
N8 H8A 0.8800
N11 C70 1.522(5)
F1 S1 1.588(2)
F2 S1 1.596(3)
F3 S1 1.590(3)
F4 S1 1.593(2)
F5 S1 1.586(3)
F6 S2 1.582(3)
F7 S2 1.597(2)
F8 S2 1.581(3)
F9 S2 1.590(2)
F10 S2 1.583(2)
F11 S3 1.592(2)
F12 S3 1.590(2)
F13 S3 1.582(2)
F14 S3 1.594(3)
F15 S3 1.588(2)
F16 S4 1.584(2)
F17 S4 1.584(2)
F18 S4 1.591(3)
F19 S4 1.598(2)
F20 S4 1.585(2)
C70 C71B 1.523(9)
C70 C71A 1.535(14)
C70 H70A 0.9900
C70 H70B 0.9900
C73A C72A 1.53(2)
C73A H73A 0.9800
C73A H73B 0.9800
C73A H73C 0.9800
C71A C72A 1.512(17)
C71A H71A 0.9900
C71A H71B 0.9900
C72A H72A 0.9900
C72A H72B 0.9900
C73B C72B 1.528(16)
C73B H73D 0.9800
C73B H73E 0.9800
C73B H73F 0.9800
C71B C72B 1.509(12)
C71B H71C 0.9900
C71B H71D 0.9900
C72B H72C 0.9900
C72B H72D 0.9900
S10A O10A 1.436(17)
S10A C90A 1.508(11)
S10A C91A 1.782(8)
C91A H91A 0.9800
C91A H91B 0.9800
C91A H91C 0.9800
C90A H90A 0.9800
C90A H90B 0.9800
C90A H90C 0.9800
S10B C90B 1.515(14)
S10B O10B 1.55(3)
S10B C91B 1.808(11)
C91B H91D 0.9800
C91B H91E 0.9800
C91B H91F 0.9800
C90B H90D 0.9800
C90B H90E 0.9800
C90B H90F 0.9800

loop_
_geom_hbond_atom_site_label_D
_geom_hbond_atom_site_label_H
_geom_hbond_atom_site_label_A
_geom_hbond_distance_DH
_geom_hbond_distance_HA
_geom_hbond_distance_DA
_geom_hbond_angle_DHA
_geom_hbond_site_symmetry_A
N1 H1A Cl2 0.88 2.49 3.206(3) 139.5 2_656
N2 H2A Cl2 0.88 2.43 3.269(3) 159.8 1_455
N3 H3A Cl2 0.88 2.36 3.211(3) 161.4 1_455
N4 H4A Cl2 0.88 2.43 3.256(3) 157.1 2_656
N5 H5A Cl1 0.88 2.57 3.241(3) 133.2 2_666
N6 H6A Cl1 0.88 2.41 3.252(3) 160.1 1_554
N7 H7A Cl1 0.88 2.37 3.221(3) 163.9 1_554
N8 H8A Cl1 0.88 2.51 3.270(3) 145.3 2_666
